data_7159004
loop_
_publ_author_name
'Yoshimura, Yuki'
'Tanaka, Yudai'
'Kobayashi, Ryota'
'Niikura, Kohei'
'Kawasaki, Tsuneomi'

_publ_section_title
;
 Asymmetric Strecker reaction at the solid/solid interface.
;
_journal_issue 3
_journal_name_full 'Organic &amp; biomolecular chemistry'
_journal_page_first 520
_journal_page_last 524
_journal_paper_doi 10.1039/d2ob01802k
_journal_volume 21
_journal_year 2023
_chemical_absolute_configuration 'CHOOSE rm ad rmad syn or unk'
_chemical_formula_moiety 'C9 H9 N O'
_chemical_formula_sum 'C9 H9 N O'
_chemical_formula_weight 147.18
_chemical_melting_point 58.8(3)
_space_group_crystal_system orthorhombic
_space_group_IT_number 19
_space_group_name_Hall 'P 2ac 2ab'
_space_group_name_H-M_alt 'P 21 21 21'
_atom_sites_solution_hydrogens geom
_atom_sites_solution_primary direct
_atom_sites_solution_secondary difmap
_audit_update_record
;
2021-10-21 deposited with the CCDC.	2022-11-15 downloaded from the CCDC.
;
_cell_angle_alpha 90.0000
_cell_angle_beta 90.0000
_cell_angle_gamma 90.0000
_cell_formula_units_Z 8
_cell_length_a 7.99848(14)
_cell_length_b 10.47849(19)
_cell_length_c 18.8198(3)
_cell_measurement_reflns_used 17787
_cell_measurement_temperature 123
_cell_measurement_theta_max 68.24
_cell_measurement_theta_min 4.22
_cell_volume 1577.32(5)
_computing_cell_refinement 'RAPID AUTO'
_computing_data_collection 'RAPID AUTO (Rigaku, ????)'
_computing_data_reduction 'RAPID AUTO'
_computing_molecular_graphics 'CrystalStructure 4.1.1'
_computing_publication_material 'CrystalStructure 4.1.1 (Rigaku, 2015)'
_computing_structure_refinement 'SHELXL Version 2014/7 (Sheldrick, 2008)'
_computing_structure_solution 'SIR2011 (Burla, et al., 2012)'
_diffrn_ambient_temperature 123
_diffrn_detector_area_resol_mean 10.000
_diffrn_measured_fraction_theta_full 1.000
_diffrn_measured_fraction_theta_max 1.000
_diffrn_measurement_device_type 'Rigaku R-AXIS RAPID'
_diffrn_measurement_method \w
_diffrn_radiation_type 'Cu K\a'
_diffrn_radiation_wavelength 1.54187
_diffrn_reflns_av_R_equivalents 0.0217
_diffrn_reflns_Laue_measured_fraction_full 1.000
_diffrn_reflns_Laue_measured_fraction_max 1.000
_diffrn_reflns_limit_h_max 9
_diffrn_reflns_limit_h_min -9
_diffrn_reflns_limit_k_max 12
_diffrn_reflns_limit_k_min -12
_diffrn_reflns_limit_l_max 21
_diffrn_reflns_limit_l_min -22
_diffrn_reflns_number 17919
_diffrn_reflns_point_group_measured_fraction_full 0.999
_diffrn_reflns_point_group_measured_fraction_max 0.999
_diffrn_reflns_theta_full 67.687
_diffrn_reflns_theta_max 68.239
_diffrn_reflns_theta_min 4.699
_diffrn_standards_number 0
_exptl_absorpt_coefficient_mu 0.656
_exptl_absorpt_correction_T_max 0.877
_exptl_absorpt_correction_T_min 0.687
_exptl_absorpt_correction_type multi-scan
_exptl_absorpt_process_details 'ABSCOR (Rigaku, 1995)'
_exptl_crystal_colour colorless
_exptl_crystal_density_diffrn 1.239
_exptl_crystal_density_method 'not measured'
_exptl_crystal_description block
_exptl_crystal_F_000 624.00
_exptl_crystal_recrystallization_method 'Re-crystallisation from solvent: toluene'
_exptl_crystal_size_max 0.700
_exptl_crystal_size_mid 0.300
_exptl_crystal_size_min 0.200
_refine_diff_density_max 0.33
_refine_diff_density_min -0.26
_refine_ls_abs_structure_details
;
 Flack x determined using 1140 quotients [(I+)-(I-)]/[(I+)+(I-)]
 (Parsons, Flack and Wagner, Acta Cryst. B69 (2013) 249-259).
;
_refine_ls_abs_structure_Flack 0.05(5)
_refine_ls_extinction_method none
_refine_ls_goodness_of_fit_ref 1.071
_refine_ls_hydrogen_treatment constr
_refine_ls_number_parameters 199
_refine_ls_number_reflns 2888
_refine_ls_number_restraints 0
_refine_ls_R_factor_all 0.0384
_refine_ls_R_factor_gt 0.0371
_refine_ls_shift/su_max 0.000
_refine_ls_structure_factor_coef Fsqd
_refine_ls_weighting_details 'w = 1/[\s^2^(Fo^2^)+(0.0637P)^2^+0.4859P] where P=(Fo^2^+2Fc^2^)/3'
_refine_ls_weighting_scheme calc
_refine_ls_wR_factor_gt 0.1055
_refine_ls_wR_factor_ref 0.1064
_reflns_Friedel_coverage 0.719
_reflns_Friedel_fraction_full 0.998
_reflns_Friedel_fraction_max 0.997
_reflns_number_gt 2783
_reflns_number_total 2888
_reflns_threshold_expression F^2^>2.0\s(F^2^)
_cod_data_source_file d2ob01802k2.cif
_cod_data_source_block cyanohydrin53
_cod_depositor_comments
;
The following automatic conversions were performed:

data item '_chemical_melting_point' value '58.5-59.1' was changed to
'58.8(3)' -- the average value was taken and precision was estimated.

Automatic conversion script
Id: cif_fix_values 7556 2019-12-06 15:28:31Z antanas 

 Adding full bibliography for 7159004--7159006.cif.
;
_cod_original_cell_volume 1577.33(5)
_cod_database_code 7159004

loop_
_space_group_symop_id
_space_group_symop_operation_xyz
1 +X,+Y,+Z
2 1/2-X,-Y,1/2+Z
3 1/2+X,1/2-Y,-Z
4 -X,1/2+Y,1/2-Z

loop_
_atom_site_label
_atom_site_type_symbol
_atom_site_fract_x
_atom_site_fract_y
_atom_site_fract_z
_atom_site_U_iso_or_equiv
_atom_site_adp_type
_atom_site_occupancy
_atom_site_site_symmetry_order
_atom_site_calc_flag
_atom_site_refinement_flags_posn
_atom_site_refinement_flags_adp
_atom_site_refinement_flags_occupancy
_atom_site_disorder_assembly
_atom_site_disorder_group
O1 O 0.3698(2) -0.06886(15) 0.77878(9) 0.0267(4) Uani 1 1 d . . . . .
H1 H 0.3411 -0.1440 0.7690 0.032 Uiso 1 1 calc R U . . .
O2 O 1.2334(2) 0.17468(16) 0.76948(9) 0.0282(4) Uani 1 1 d . . . . .
H2 H 1.2639 0.0988 0.7756 0.034 Uiso 1 1 calc R U . . .
N1 N 0.6510(3) 0.1625(2) 0.76473(12) 0.0311(5) Uani 1 1 d . . . . .
N2 N 0.9977(3) 0.4333(2) 0.77927(13) 0.0384(5) Uani 1 1 d . . . . .
C1 C 0.5703(3) -0.0954(2) 0.87624(12) 0.0213(5) Uani 1 1 d . . . . .
C2 C 0.5047(3) -0.0152(2) 0.92831(13) 0.0248(5) Uani 1 1 d . . . . .
H2A H 0.4455 0.0597 0.9151 0.030 Uiso 1 1 calc R U . . .
C3 C 0.5262(3) -0.0454(2) 0.99969(13) 0.0276(5) Uani 1 1 d . . . . .
H3 H 0.4816 0.0098 1.0350 0.033 Uiso 1 1 calc R U . . .
C4 C 0.6120(3) -0.1551(2) 1.02036(13) 0.0275(5) Uani 1 1 d . . . . .
C5 C 0.6768(3) -0.2337(2) 0.96760(14) 0.0285(5) Uani 1 1 d . . . . .
H5 H 0.7363 -0.3085 0.9807 0.034 Uiso 1 1 calc R U . . .
C6 C 0.6564(3) -0.2048(2) 0.89616(13) 0.0253(5) Uani 1 1 d . . . . .
H6 H 0.7012 -0.2599 0.8609 0.030 Uiso 1 1 calc R U . . .
C7 C 0.5424(3) -0.0668(2) 0.79796(12) 0.0230(5) Uani 1 1 d . . . . .
H7 H 0.6036 -0.1316 0.7689 0.028 Uiso 1 1 calc R U . . .
C8 C 0.6045(3) 0.0626(2) 0.77907(12) 0.0246(5) Uani 1 1 d . . . . .
C9 C 0.6363(4) -0.1871(3) 1.09777(14) 0.0404(7) Uani 1 1 d . . . . .
H9A H 0.5827 -0.1217 1.1272 0.048 Uiso 1 1 calc R U . . .
H9B H 0.5860 -0.2704 1.1079 0.048 Uiso 1 1 calc R U . . .
H9C H 0.7561 -0.1900 1.1085 0.048 Uiso 1 1 calc R U . . .
C10 C 1.0770(3) 0.1647(2) 0.88151(12) 0.0206(5) Uani 1 1 d . . . . .
C11 C 1.1660(3) 0.2412(2) 0.92884(13) 0.0257(5) Uani 1 1 d . . . . .
H11 H 1.2232 0.3146 0.9119 0.031 Uiso 1 1 calc R U . . .
C12 C 1.1717(3) 0.2105(2) 1.00068(13) 0.0284(5) Uani 1 1 d . . . . .
H12 H 1.2340 0.2626 1.0324 0.034 Uiso 1 1 calc R U . . .
C13 C 1.0869(3) 0.1041(2) 1.02660(13) 0.0273(5) Uani 1 1 d . . . . .
C14 C 0.9992(3) 0.0285(2) 0.97887(13) 0.0273(5) Uani 1 1 d . . . . .
H14 H 0.9414 -0.0448 0.9956 0.033 Uiso 1 1 calc R U . . .
C15 C 0.9947(3) 0.0582(2) 0.90706(12) 0.0242(5) Uani 1 1 d . . . . .
H15 H 0.9346 0.0049 0.8752 0.029 Uiso 1 1 calc R U . . .
C16 C 1.0913(4) 0.0722(3) 1.10482(13) 0.0391(7) Uani 1 1 d . . . . .
H16A H 1.1588 0.1358 1.1300 0.047 Uiso 1 1 calc R U . . .
H16B H 0.9772 0.0726 1.1238 0.047 Uiso 1 1 calc R U . . .
H16C H 1.1407 -0.0126 1.1114 0.047 Uiso 1 1 calc R U . . .
C17 C 1.0758(3) 0.1941(2) 0.80253(12) 0.0220(5) Uani 1 1 d . . . . .
H17 H 0.9910 0.1384 0.7788 0.026 Uiso 1 1 calc R U . . .
C18 C 1.0322(3) 0.3292(2) 0.78939(12) 0.0257(5) Uani 1 1 d . . . . .

loop_
_atom_site_aniso_label
_atom_site_aniso_U_11
_atom_site_aniso_U_22
_atom_site_aniso_U_33
_atom_site_aniso_U_23
_atom_site_aniso_U_13
_atom_site_aniso_U_12
O1 0.0271(9) 0.0202(8) 0.0328(9) -0.0027(7) -0.0061(7) -0.0010(7)
O2 0.0272(9) 0.0223(8) 0.0350(9) 0.0040(7) 0.0099(7) 0.0039(7)
N1 0.0301(11) 0.0271(12) 0.0362(12) 0.0048(9) 0.0013(9) -0.0019(10)
N2 0.0445(13) 0.0263(12) 0.0443(13) 0.0075(10) -0.0018(11) 0.0057(10)
C1 0.0190(11) 0.0194(11) 0.0254(11) -0.0001(9) -0.0002(9) -0.0031(9)
C2 0.0257(12) 0.0193(11) 0.0295(12) -0.0007(9) -0.0005(10) 0.0018(10)
C3 0.0290(13) 0.0251(12) 0.0286(12) -0.0053(9) 0.0026(10) -0.0040(10)
C4 0.0254(12) 0.0279(12) 0.0292(12) 0.0006(10) -0.0034(10) -0.0065(10)
C5 0.0266(13) 0.0220(12) 0.0370(13) 0.0041(10) -0.0024(10) 0.0041(10)
C6 0.0244(11) 0.0215(11) 0.0300(12) -0.0014(9) 0.0019(10) 0.0011(10)
C7 0.0245(12) 0.0193(11) 0.0253(11) -0.0016(9) 0.0006(9) 0.0035(9)
C8 0.0232(11) 0.0260(13) 0.0247(11) 0.0006(10) 0.0008(9) 0.0034(10)
C9 0.0474(17) 0.0440(16) 0.0297(14) 0.0044(12) -0.0053(12) -0.0018(14)
C10 0.0183(10) 0.0181(10) 0.0254(11) -0.0001(9) 0.0004(9) 0.0037(9)
C11 0.0280(12) 0.0171(11) 0.0321(12) -0.0007(9) 0.0003(10) -0.0028(10)
C12 0.0304(13) 0.0245(12) 0.0304(12) -0.0067(10) -0.0063(10) 0.0013(10)
C13 0.0293(13) 0.0268(12) 0.0257(12) -0.0011(10) 0.0007(10) 0.0083(10)
C14 0.0272(12) 0.0231(11) 0.0317(12) 0.0056(10) 0.0024(10) -0.0016(10)
C15 0.0227(11) 0.0210(11) 0.0289(12) -0.0014(9) -0.0018(9) -0.0016(10)
C16 0.0500(17) 0.0407(15) 0.0265(13) 0.0001(12) -0.0030(12) 0.0024(14)
C17 0.0219(11) 0.0175(11) 0.0267(11) -0.0006(9) 0.0010(9) 0.0000(9)
C18 0.0249(12) 0.0253(13) 0.0269(12) 0.0033(9) -0.0002(10) 0.0003(10)

loop_
_atom_type_symbol
_atom_type_description
_atom_type_scat_dispersion_real
_atom_type_scat_dispersion_imag
_atom_type_scat_source
C C 0.0181 0.0091
;
International Tables for Crystallography
(Vol. C, Tables 4.2.6.8 and 6.1.1.4)
;
H H 0.0000 0.0000
;
International Tables for Crystallography
(Vol. C, Table 6.1.1.4)
;
O O 0.0492 0.0322
;
International Tables for Crystallography
(Vol. C, Tables 4.2.6.8 and 6.1.1.4)
;
N N 0.0311 0.0180
;
International Tables for Crystallography
(Vol. C, Tables 4.2.6.8 and 6.1.1.4)
;

loop_
_geom_angle_atom_site_label_1
_geom_angle_atom_site_label_2
_geom_angle_atom_site_label_3
_geom_angle
_geom_angle_site_symmetry_1
_geom_angle_site_symmetry_3
_geom_angle_publ_flag
C7 O1 H1 109.5 . . ?
C17 O2 H2 109.5 . . ?
C6 C1 C2 119.6(2) . . ?
C6 C1 C7 119.8(2) . . ?
C2 C1 C7 120.5(2) . . ?
C3 C2 C1 119.7(2) . . ?
C3 C2 H2A 120.1 . . ?
C1 C2 H2A 120.1 . . ?
C2 C3 C4 121.2(2) . . ?
C2 C3 H3 119.4 . . ?
C4 C3 H3 119.4 . . ?
C5 C4 C3 118.2(2) . . ?
C5 C4 C9 120.7(2) . . ?
C3 C4 C9 121.1(2) . . ?
C6 C5 C4 121.3(2) . . ?
C6 C5 H5 119.4 . . ?
C4 C5 H5 119.4 . . ?
C5 C6 C1 120.0(2) . . ?
C5 C6 H6 120.0 . . ?
C1 C6 H6 120.0 . . ?
O1 C7 C8 106.04(18) . . ?
O1 C7 C1 112.60(19) . . ?
C8 C7 C1 111.24(19) . . ?
O1 C7 H7 109.0 . . ?
C8 C7 H7 109.0 . . ?
C1 C7 H7 109.0 . . ?
N1 C8 C7 179.4(3) . . ?
C4 C9 H9A 109.5 . . ?
C4 C9 H9B 109.5 . . ?
H9A C9 H9B 109.5 . . ?
C4 C9 H9C 109.5 . . ?
H9A C9 H9C 109.5 . . ?
H9B C9 H9C 109.5 . . ?
C15 C10 C11 119.0(2) . . ?
C15 C10 C17 120.1(2) . . ?
C11 C10 C17 120.8(2) . . ?
C12 C11 C10 120.3(2) . . ?
C12 C11 H11 119.8 . . ?
C10 C11 H11 119.8 . . ?
C11 C12 C13 120.6(2) . . ?
C11 C12 H12 119.7 . . ?
C13 C12 H12 119.7 . . ?
C14 C13 C12 118.4(2) . . ?
C14 C13 C16 121.1(2) . . ?
C12 C13 C16 120.5(2) . . ?
C15 C14 C13 121.0(2) . . ?
C15 C14 H14 119.5 . . ?
C13 C14 H14 119.5 . . ?
C10 C15 C14 120.5(2) . . ?
C10 C15 H15 119.7 . . ?
C14 C15 H15 119.7 . . ?
C13 C16 H16A 109.5 . . ?
C13 C16 H16B 109.5 . . ?
H16A C16 H16B 109.5 . . ?
C13 C16 H16C 109.5 . . ?
H16A C16 H16C 109.5 . . ?
H16B C16 H16C 109.5 . . ?
O2 C17 C18 105.84(19) . . ?
O2 C17 C10 113.25(19) . . ?
C18 C17 C10 111.04(19) . . ?
O2 C17 H17 108.9 . . ?
C18 C17 H17 108.9 . . ?
C10 C17 H17 108.9 . . ?
N2 C18 C17 179.6(3) . . ?

loop_
_geom_bond_atom_site_label_1
_geom_bond_atom_site_label_2
_geom_bond_distance
_geom_bond_site_symmetry_2
_geom_bond_publ_flag
O1 C7 1.427(3) . ?
O1 H1 0.8400 . ?
O2 C17 1.420(3) . ?
O2 H2 0.8400 . ?
N1 C8 1.144(3) . ?
N2 C18 1.141(3) . ?
C1 C6 1.388(3) . ?
C1 C2 1.394(3) . ?
C1 C7 1.520(3) . ?
C2 C3 1.391(3) . ?
C2 H2A 0.9500 . ?
C3 C4 1.394(4) . ?
C3 H3 0.9500 . ?
C4 C5 1.390(4) . ?
C4 C9 1.508(3) . ?
C5 C6 1.388(4) . ?
C5 H5 0.9500 . ?
C6 H6 0.9500 . ?
C7 C8 1.487(3) . ?
C7 H7 1.0000 . ?
C9 H9A 0.9800 . ?
C9 H9B 0.9800 . ?
C9 H9C 0.9800 . ?
C10 C15 1.382(3) . ?
C10 C11 1.394(3) . ?
C10 C17 1.518(3) . ?
C11 C12 1.390(4) . ?
C11 H11 0.9500 . ?
C12 C13 1.394(4) . ?
C12 H12 0.9500 . ?
C13 C14 1.388(4) . ?
C13 C16 1.510(3) . ?
C14 C15 1.387(3) . ?
C14 H14 0.9500 . ?
C15 H15 0.9500 . ?
C16 H16A 0.9800 . ?
C16 H16B 0.9800 . ?
C16 H16C 0.9800 . ?
C17 C18 1.479(3) . ?
C17 H17 1.0000 . ?

loop_
_geom_torsion_atom_site_label_1
_geom_torsion_atom_site_label_2
_geom_torsion_atom_site_label_3
_geom_torsion_atom_site_label_4
_geom_torsion
_geom_torsion_site_symmetry_1
_geom_torsion_site_symmetry_2
_geom_torsion_site_symmetry_3
_geom_torsion_site_symmetry_4
_geom_torsion_publ_flag
C6 C1 C2 C3 0.1(3) . . . . ?
C7 C1 C2 C3 177.6(2) . . . . ?
C1 C2 C3 C4 -0.3(4) . . . . ?
C2 C3 C4 C5 0.4(4) . . . . ?
C2 C3 C4 C9 179.5(2) . . . . ?
C3 C4 C5 C6 -0.4(4) . . . . ?
C9 C4 C5 C6 -179.5(2) . . . . ?
C4 C5 C6 C1 0.3(4) . . . . ?
C2 C1 C6 C5 -0.1(3) . . . . ?
C7 C1 C6 C5 -177.6(2) . . . . ?
C6 C1 C7 O1 115.5(2) . . . . ?
C2 C1 C7 O1 -62.1(3) . . . . ?
C6 C1 C7 C8 -125.7(2) . . . . ?
C2 C1 C7 C8 56.8(3) . . . . ?
C15 C10 C11 C12 0.0(4) . . . . ?
C17 C10 C11 C12 -177.4(2) . . . . ?
C10 C11 C12 C13 -0.9(4) . . . . ?
C11 C12 C13 C14 1.1(4) . . . . ?
C11 C12 C13 C16 -179.1(2) . . . . ?
C12 C13 C14 C15 -0.4(4) . . . . ?
C16 C13 C14 C15 179.7(2) . . . . ?
C11 C10 C15 C14 0.6(4) . . . . ?
C17 C10 C15 C14 178.0(2) . . . . ?
C13 C14 C15 C10 -0.4(4) . . . . ?
C15 C10 C17 O2 -109.2(2) . . . . ?
C11 C10 C17 O2 68.1(3) . . . . ?
C15 C10 C17 C18 131.9(2) . . . . ?
C11 C10 C17 C18 -50.8(3) . . . . ?
